data_7039274
loop_
_publ_author_name
'Oyarzabal, Itziar'
'Artetxe, Be\~nat'
'Rodr\'iguez-Di\'eguez, Antonio'
'Garc\'ia, Jos\'e\'Angel'
'Seco, Jos\'e Manuel'
'Colacio, Enrique'

_publ_section_title
;
 A family of acetato-diphenoxo triply bridged dimetallic Zn(II)Ln(III)
 complexes: SMM behavior and luminescent properties.
;
_journal_issue 23
_journal_name_full 'Dalton transactions (Cambridge, England : 2003)'
_journal_page_first 9712
_journal_page_last 9726
_journal_paper_doi 10.1039/c6dt01327a
_journal_volume 45
_journal_year 2016
_chemical_formula_sum 'C24 H26 Br2 N5 O12 Pr Zn'
_chemical_formula_weight 942.60
_chemical_name_systematic
;
 ?
;
_space_group_crystal_system monoclinic
_space_group_IT_number 14
_space_group_name_Hall '-P 2yn'
_space_group_name_H-M_alt 'P 1 21/n 1'
_symmetry_space_group_name_Hall '-P 2yn'
_symmetry_space_group_name_H-M 'P 1 21/n 1'
_atom_sites_solution_hydrogens geom
_audit_creation_method SHELXL-2014
_audit_update_record
;
2016-02-15 deposited with the CCDC.
2016-05-13 downloaded from the CCDC.
;
_cell_angle_alpha 90
_cell_angle_beta 91.4469(14)
_cell_angle_gamma 90
_cell_formula_units_Z 4
_cell_length_a 13.45653(19)
_cell_length_b 14.75424(18)
_cell_length_c 16.2850(3)
_cell_measurement_reflns_used 4672
_cell_measurement_temperature 100(2)
_cell_measurement_theta_max 27.6560
_cell_measurement_theta_min 1.9300
_cell_volume 3232.21(8)
_computing_cell_refinement 'CrysAlisPro, Agilent Technologies'
_computing_data_collection 'CrysAlisPro, Agilent Technologies'
_computing_data_reduction 'CrysAlisPro, Agilent Technologies'
_computing_molecular_graphics 'SHELXL-2014 (Sheldrick, 2014)'
_computing_structure_refinement 'SHELXL-2014 (Sheldrick, 2014)'
_computing_structure_solution 'SHELXL-2014 (Sheldrick, 2014)'
_diffrn_ambient_temperature 100(2)
_diffrn_measured_fraction_theta_full 1.000
_diffrn_measured_fraction_theta_max 1.000
_diffrn_measurement_device_type 'SuperNova, Single source at offset, Eos'
_diffrn_measurement_method '\w scans'
_diffrn_radiation_type MoK\a
_diffrn_radiation_wavelength 0.71073
_diffrn_reflns_av_R_equivalents 0.0306
_diffrn_reflns_av_unetI/netI 0.0513
_diffrn_reflns_Laue_measured_fraction_full 1.000
_diffrn_reflns_Laue_measured_fraction_max 1.000
_diffrn_reflns_limit_h_max 16
_diffrn_reflns_limit_h_min -10
_diffrn_reflns_limit_k_max 14
_diffrn_reflns_limit_k_min -18
_diffrn_reflns_limit_l_max 19
_diffrn_reflns_limit_l_min -20
_diffrn_reflns_number 12263
_diffrn_reflns_point_group_measured_fraction_full 1.000
_diffrn_reflns_point_group_measured_fraction_max 1.000
_diffrn_reflns_theta_full 25.242
_diffrn_reflns_theta_max 25.998
_diffrn_reflns_theta_min 1.863
_exptl_absorpt_coefficient_mu 4.770
_exptl_absorpt_correction_T_max 1.0000
_exptl_absorpt_correction_T_min 0.71262
_exptl_absorpt_correction_type multi-scan
_exptl_absorpt_process_details
;
CrysAlisPro, Agilent Technologies,
Version 1.171.36.28 (release 01-02-2013 CrysAlis171 .NET)
(compiled Feb  1 2013,16:14:44)
Empirical absorption correction using spherical harmonics,
 implemented in SCALE3 ABSPACK scaling algorithm.
;
_exptl_crystal_colour 'pale yellow'
_exptl_crystal_density_diffrn 1.937
_exptl_crystal_density_method 'not measured'
_exptl_crystal_description prismatic
_exptl_crystal_F_000 1840
_exptl_crystal_size_max 0.29
_exptl_crystal_size_mid 0.19
_exptl_crystal_size_min 0.15
_refine_diff_density_max 1.180
_refine_diff_density_min -0.724
_refine_diff_density_rms 0.121
_refine_ls_extinction_method none
_refine_ls_goodness_of_fit_ref 1.013
_refine_ls_hydrogen_treatment constr
_refine_ls_matrix_type full
_refine_ls_number_parameters 410
_refine_ls_number_reflns 6350
_refine_ls_number_restraints 0
_refine_ls_restrained_S_all 1.013
_refine_ls_R_factor_all 0.0484
_refine_ls_R_factor_gt 0.0343
_refine_ls_shift/su_max 0.001
_refine_ls_shift/su_mean 0.000
_refine_ls_structure_factor_coef Fsqd
_refine_ls_weighting_details 'w=1/[\s^2^(Fo^2^)+(0.0199P)^2^+4.6311P] where P=(Fo^2^+2Fc^2^)/3'
_refine_ls_weighting_scheme calc
_refine_ls_wR_factor_gt 0.0642
_refine_ls_wR_factor_ref 0.0697
_reflns_Friedel_coverage 0.000
_reflns_number_gt 5141
_reflns_number_total 6350
_reflns_threshold_expression 'I > 2\s(I)'
_cod_data_source_file c6dt01327a2.cif
_cod_data_source_block compound1
_cod_depositor_comments 'Adding full bibliography for 7039274--7039282.cif.'
_cod_database_code 7039274
_shelx_space_group_comment
;
The symmetry employed for this shelxl refinement is uniquely defined
by the following loop, which should always be used as a source of
symmetry information in preference to the above space-group names.
They are only intended as comments.
;
_shelxl_version_number 2014-3

loop_
_space_group_symop_operation_xyz
'x, y, z'
'-x+1/2, y+1/2, -z+1/2'
'-x, -y, -z'
'x-1/2, -y-1/2, z-1/2'

loop_
_atom_site_label
_atom_site_type_symbol
_atom_site_fract_x
_atom_site_fract_y
_atom_site_fract_z
_atom_site_U_iso_or_equiv
_atom_site_adp_type
_atom_site_occupancy
_atom_site_site_symmetry_order
_atom_site_calc_flag
_atom_site_refinement_flags_posn
_atom_site_refinement_flags_adp
Zn1 Zn 0.99408(4) 0.19734(3) 0.28544(3) 0.01543(12) Uani 1 1 d . .
Br1A Br 0.87956(4) -0.17904(3) -0.01223(3) 0.02402(12) Uani 1 1 d . .
Br2A Br 0.87051(4) 0.51620(3) 0.62387(3) 0.02330(12) Uani 1 1 d . .
Pr1 Pr 0.83369(2) 0.32403(2) 0.16452(2) 0.01653(7) Uani 1 1 d . .
C1A C 0.8511(3) 0.1754(3) 0.0057(3) 0.0203(10) Uani 1 1 d . .
H1A H 0.8397 0.1666 -0.0503 0.024 Uiso 1 1 calc R U
C2A C 0.8718(3) 0.0946(3) 0.0536(3) 0.0162(9) Uani 1 1 d . .
C3A C 0.8990(3) 0.0946(3) 0.1391(3) 0.0157(9) Uani 1 1 d . .
C4A C 0.9268(3) 0.0099(3) 0.1744(3) 0.0176(10) Uani 1 1 d . .
C5A C 0.9210(3) -0.0690(3) 0.1283(3) 0.0193(10) Uani 1 1 d . .
H5A H 0.9379 -0.1240 0.1528 0.023 Uiso 1 1 calc R U
C6A C 0.8906(3) -0.0675(3) 0.0467(3) 0.0185(10) Uani 1 1 d . .
C7A C 0.8676(3) 0.0130(3) 0.0090(3) 0.0190(10) Uani 1 1 d . .
H7A H 0.8492 0.0138 -0.0464 0.023 Uiso 1 1 calc R U
C8A C 0.9623(3) 0.0029(3) 0.2620(3) 0.0187(10) Uani 1 1 d . .
H8AA H 0.9085 0.0194 0.2976 0.022 Uiso 1 1 calc R U
H8AB H 0.9802 -0.0595 0.2738 0.022 Uiso 1 1 calc R U
C9A C 1.1291(3) 0.0471(3) 0.2217(3) 0.0242(11) Uani 1 1 d . .
H9AA H 1.1865 0.0822 0.2377 0.036 Uiso 1 1 calc R U
H9AB H 1.1062 0.0655 0.1679 0.036 Uiso 1 1 calc R U
H9AC H 1.1464 -0.0160 0.2209 0.036 Uiso 1 1 calc R U
C10A C 1.0898(4) 0.0416(3) 0.3648(3) 0.0198(10) Uani 1 1 d . .
H10A H 1.1563 0.0664 0.3713 0.024 Uiso 1 1 calc R U
H10B H 1.0937 -0.0235 0.3724 0.024 Uiso 1 1 calc R U
C11A C 1.0237(3) 0.0820(3) 0.4285(3) 0.0173(10) Uani 1 1 d . .
H11A H 0.9598 0.0516 0.4267 0.021 Uiso 1 1 calc R U
H11B H 1.0536 0.0730 0.4827 0.021 Uiso 1 1 calc R U
C12A C 1.0985(3) 0.2313(3) 0.4437(3) 0.0218(11) Uani 1 1 d . .
H12A H 1.1071 0.2218 0.5018 0.033 Uiso 1 1 calc R U
H12B H 1.0896 0.2948 0.4330 0.033 Uiso 1 1 calc R U
H12C H 1.1562 0.2100 0.4162 0.033 Uiso 1 1 calc R U
C13A C 0.9184(3) 0.2093(3) 0.4570(3) 0.0201(10) Uani 1 1 d . .
H13A H 0.9250 0.1914 0.5142 0.024 Uiso 1 1 calc R U
H13B H 0.8612 0.1780 0.4332 0.024 Uiso 1 1 calc R U
C14A C 0.9005(3) 0.3094(3) 0.4525(3) 0.0166(10) Uani 1 1 d . .
C15A C 0.8841(3) 0.3516(3) 0.3755(3) 0.0168(10) Uani 1 1 d . .
C16A C 0.8641(3) 0.4463(3) 0.3756(3) 0.0171(10) Uani 1 1 d . .
C17A C 0.8632(3) 0.4953(3) 0.4497(3) 0.0184(10) Uani 1 1 d . .
H17A H 0.8516 0.5574 0.4490 0.022 Uiso 1 1 calc R U
C18A C 0.8792(3) 0.4515(3) 0.5227(3) 0.0186(10) Uani 1 1 d . .
C19A C 0.8986(3) 0.3593(3) 0.5247(3) 0.0175(10) Uani 1 1 d . .
H19A H 0.9105 0.3306 0.5748 0.021 Uiso 1 1 calc R U
C20A C 0.8424(4) 0.4994(3) 0.3025(3) 0.0240(11) Uani 1 1 d . .
H20A H 0.8365 0.5616 0.3103 0.029 Uiso 1 1 calc R U
N1A N 1.0496(3) 0.0621(2) 0.2811(2) 0.0174(8) Uani 1 1 d . .
N2A N 1.0093(3) 0.1807(2) 0.4131(2) 0.0166(8) Uani 1 1 d . .
O1A O 0.8468(2) 0.2541(2) 0.02995(18) 0.0228(7) Uani 1 1 d . .
O2A O 0.9013(2) 0.16967(18) 0.18431(17) 0.0173(7) Uani 1 1 d . .
O3A O 0.8885(2) 0.30371(18) 0.30627(17) 0.0177(7) Uani 1 1 d . .
O4A O 0.8308(3) 0.47275(19) 0.23194(19) 0.0256(8) Uani 1 1 d . .
N1C N 0.6301(3) 0.2526(3) 0.1937(3) 0.0268(10) Uani 1 1 d . .
O1C O 0.6833(2) 0.2196(2) 0.13718(19) 0.0238(7) Uani 1 1 d . .
O2C O 0.6730(3) 0.3082(2) 0.2424(2) 0.0287(8) Uani 1 1 d . .
O3C O 0.5434(3) 0.2305(3) 0.2004(3) 0.0560(12) Uani 1 1 d . .
N1D N 0.7571(3) 0.4699(2) 0.0527(2) 0.0195(9) Uani 1 1 d . .
O1D O 0.6984(2) 0.4193(2) 0.09313(18) 0.0219(7) Uani 1 1 d . .
O2D O 0.8483(2) 0.4499(2) 0.05623(19) 0.0228(7) Uani 1 1 d . .
O3D O 0.7257(3) 0.5348(2) 0.0132(2) 0.0286(8) Uani 1 1 d . .
C1E C 1.1000(5) 0.6339(4) 0.1353(4) 0.0430(15) Uani 1 1 d . .
C2E C 1.0056(4) 0.6044(4) 0.1019(4) 0.0516(17) Uani 1 1 d . .
H2EA H 1.0026 0.6160 0.0439 0.077 Uiso 1 1 calc R U
H2EB H 0.9532 0.6369 0.1279 0.077 Uiso 1 1 calc R U
H2EC H 0.9978 0.5406 0.1115 0.077 Uiso 1 1 calc R U
N1E N 1.1759(4) 0.6556(4) 0.1608(3) 0.0666(17) Uani 1 1 d . .
C1P C 1.0905(4) 0.3302(3) 0.1882(3) 0.0209(10) Uani 1 1 d . .
C2P C 1.1823(4) 0.3780(3) 0.1606(3) 0.0337(13) Uani 1 1 d . .
H2PA H 1.1787 0.3860 0.1021 0.051 Uiso 1 1 calc R U
H2PB H 1.2398 0.3424 0.1753 0.051 Uiso 1 1 calc R U
H2PC H 1.1871 0.4361 0.1869 0.051 Uiso 1 1 calc R U
O1P O 1.1023(2) 0.27103(19) 0.24371(18) 0.0207(7) Uani 1 1 d . .
O2P O 1.0084(2) 0.3508(2) 0.15489(19) 0.0236(7) Uani 1 1 d . .

loop_
_atom_site_aniso_label
_atom_site_aniso_U_11
_atom_site_aniso_U_22
_atom_site_aniso_U_33
_atom_site_aniso_U_23
_atom_site_aniso_U_13
_atom_site_aniso_U_12
Zn1 0.0166(3) 0.0152(3) 0.0144(3) 0.0014(2) -0.0023(2) 0.0005(2)
Br1A 0.0252(3) 0.0219(2) 0.0250(3) -0.0084(2) 0.0007(2) -0.0029(2)
Br2A 0.0223(3) 0.0264(2) 0.0213(3) -0.0080(2) 0.0011(2) -0.0004(2)
Pr1 0.01838(14) 0.01517(12) 0.01587(14) 0.00064(10) -0.00277(10) 0.00105(10)
C1A 0.016(2) 0.030(3) 0.015(2) 0.001(2) -0.0026(19) -0.001(2)
C2A 0.010(2) 0.020(2) 0.018(2) 0.0004(19) 0.0003(19) 0.0007(18)
C3A 0.012(2) 0.017(2) 0.019(2) -0.0050(18) 0.0032(19) 0.0003(18)
C4A 0.013(2) 0.021(2) 0.019(2) 0.0006(19) 0.0029(19) -0.0040(19)
C5A 0.018(2) 0.015(2) 0.025(3) 0.0017(19) 0.004(2) -0.0020(19)
C6A 0.012(2) 0.022(2) 0.022(3) -0.0062(19) 0.0010(19) -0.0027(19)
C7A 0.015(2) 0.028(2) 0.014(2) -0.0009(19) 0.0009(19) -0.002(2)
C8A 0.024(3) 0.015(2) 0.018(2) 0.0001(18) 0.002(2) -0.0014(19)
C9A 0.020(3) 0.030(3) 0.023(3) -0.001(2) -0.001(2) 0.003(2)
C10A 0.026(3) 0.015(2) 0.018(2) 0.0012(18) -0.008(2) 0.0028(19)
C11A 0.020(2) 0.015(2) 0.017(2) 0.0038(18) -0.006(2) 0.0025(19)
C12A 0.025(3) 0.019(2) 0.022(3) 0.0001(19) -0.007(2) -0.007(2)
C13A 0.023(3) 0.020(2) 0.017(2) 0.0029(19) 0.005(2) 0.001(2)
C14A 0.017(2) 0.014(2) 0.019(2) 0.0022(18) 0.0008(19) -0.0007(18)
C15A 0.014(2) 0.018(2) 0.018(2) -0.0041(18) -0.0006(19) -0.0015(18)
C16A 0.012(2) 0.018(2) 0.021(3) 0.0012(19) -0.0006(19) 0.0008(18)
C17A 0.017(2) 0.014(2) 0.024(3) -0.0010(19) 0.000(2) 0.0010(18)
C18A 0.014(2) 0.023(2) 0.019(3) -0.0100(19) -0.0014(19) -0.0001(19)
C19A 0.016(2) 0.022(2) 0.015(2) 0.0020(19) 0.0005(19) -0.0001(19)
C20A 0.028(3) 0.015(2) 0.029(3) 0.001(2) -0.004(2) 0.000(2)
N1A 0.021(2) 0.0173(19) 0.014(2) 0.0007(15) -0.0021(16) 0.0033(16)
N2A 0.021(2) 0.0157(18) 0.0132(19) 0.0022(15) -0.0028(16) 0.0007(16)
O1A 0.030(2) 0.0212(17) 0.0172(17) 0.0034(14) -0.0008(15) 0.0042(14)
O2A 0.0194(17) 0.0169(15) 0.0154(16) -0.0036(12) -0.0033(13) 0.0000(13)
O3A 0.0211(17) 0.0162(15) 0.0157(17) -0.0003(12) -0.0021(13) 0.0018(13)
O4A 0.037(2) 0.0195(17) 0.0197(19) -0.0016(14) -0.0060(16) 0.0047(15)
N1C 0.020(2) 0.029(2) 0.031(3) 0.0070(19) 0.004(2) -0.0020(19)
O1C 0.0265(19) 0.0203(17) 0.0244(19) 0.0003(14) 0.0009(15) 0.0001(14)
O2C 0.028(2) 0.0326(19) 0.0256(19) -0.0049(15) 0.0026(16) 0.0000(16)
O3C 0.030(2) 0.076(3) 0.063(3) -0.010(2) 0.011(2) -0.019(2)
N1D 0.026(2) 0.019(2) 0.013(2) -0.0011(16) -0.0034(17) 0.0021(18)
O1D 0.0212(18) 0.0220(17) 0.0222(18) 0.0064(14) -0.0025(15) -0.0028(14)
O2D 0.0190(18) 0.0242(17) 0.0252(19) 0.0047(14) -0.0010(15) 0.0022(14)
O3D 0.031(2) 0.0238(17) 0.031(2) 0.0113(15) -0.0063(16) 0.0057(15)
C1E 0.032(3) 0.053(4) 0.044(4) 0.018(3) 0.002(3) -0.001(3)
C2E 0.033(4) 0.051(4) 0.071(5) 0.000(3) 0.008(3) -0.013(3)
N1E 0.047(4) 0.107(5) 0.046(4) 0.022(3) -0.008(3) -0.003(4)
C1P 0.025(3) 0.022(2) 0.015(2) -0.004(2) -0.001(2) -0.002(2)
C2P 0.028(3) 0.040(3) 0.034(3) 0.012(2) 0.000(2) -0.011(2)
O1P 0.0212(18) 0.0217(16) 0.0190(17) 0.0043(13) -0.0018(14) -0.0025(14)
O2P 0.0225(19) 0.0249(17) 0.0232(18) 0.0062(14) -0.0054(15) -0.0008(14)

loop_
_atom_type_symbol
_atom_type_description
_atom_type_scat_dispersion_real
_atom_type_scat_dispersion_imag
_atom_type_scat_source
C C 0.0033 0.0016 'International Tables Vol C Tables 4.2.6.8 and 6.1.1.4'
H H 0.0000 0.0000 'International Tables Vol C Tables 4.2.6.8 and 6.1.1.4'
Br Br -0.2901 2.4595 'International Tables Vol C Tables 4.2.6.8 and 6.1.1.4'
N N 0.0061 0.0033 'International Tables Vol C Tables 4.2.6.8 and 6.1.1.4'
O O 0.0106 0.0060 'International Tables Vol C Tables 4.2.6.8 and 6.1.1.4'
Pr Pr -0.2180 2.8214 'International Tables Vol C Tables 4.2.6.8 and 6.1.1.4'
Zn Zn 0.2839 1.4301 'International Tables Vol C Tables 4.2.6.8 and 6.1.1.4'

loop_
_geom_angle_atom_site_label_1
_geom_angle_atom_site_label_2
_geom_angle_atom_site_label_3
_geom_angle
O1P Zn1 O2A 105.74(12)
O1P Zn1 N2A 110.78(13)
O2A Zn1 N2A 143.38(13)
O1P Zn1 N1A 104.16(14)
O2A Zn1 N1A 89.65(12)
N2A Zn1 N1A 84.14(13)
O1P Zn1 O3A 98.62(12)
O2A Zn1 O3A 83.26(11)
N2A Zn1 O3A 88.70(12)
N1A Zn1 O3A 157.20(13)
O1P Zn1 Pr1 87.75(9)
O2A Zn1 Pr1 45.42(7)
N2A Zn1 Pr1 132.48(10)
N1A Zn1 Pr1 134.85(9)
O3A Zn1 Pr1 44.40(8)
O2P Pr1 O3A 78.87(10)
O2P Pr1 O1A 85.26(11)
O3A Pr1 O1A 141.10(10)
O2P Pr1 O4A 84.74(11)
O3A Pr1 O4A 72.09(9)
O1A Pr1 O4A 141.66(10)
O2P Pr1 O2A 78.55(10)
O3A Pr1 O2A 70.09(9)
O1A Pr1 O2A 72.06(9)
O4A Pr1 O2A 140.87(9)
O2P Pr1 O2C 153.68(10)
O3A Pr1 O2C 75.89(10)
O1A Pr1 O2C 119.46(11)
O4A Pr1 O2C 80.55(11)
O2A Pr1 O2C 99.52(10)
O2P Pr1 O1D 124.68(10)
O3A Pr1 O1D 134.20(10)
O1A Pr1 O1D 83.70(10)
O4A Pr1 O1D 72.10(10)
O2A Pr1 O1D 145.28(9)
O2C Pr1 O1D 70.89(10)
O2P Pr1 O2D 75.14(10)
O3A Pr1 O2D 135.69(9)
O1A Pr1 O2D 71.32(10)
O4A Pr1 O2D 70.34(10)
O2A Pr1 O2D 136.12(10)
O2C Pr1 O2D 119.24(10)
O1D Pr1 O2D 49.99(10)
O2P Pr1 O1C 149.00(10)
O3A Pr1 O1C 108.05(10)
O1A Pr1 O1C 70.41(11)
O4A Pr1 O1C 126.26(11)
O2A Pr1 O1C 75.89(9)
O2C Pr1 O1C 49.98(10)
O1D Pr1 O1C 72.70(9)
O2D Pr1 O1C 112.77(10)
O2P Pr1 N1C 167.42(10)
O3A Pr1 N1C 93.62(11)
O1A Pr1 N1C 94.67(11)
O4A Pr1 N1C 102.68(11)
O2A Pr1 N1C 89.44(10)
O2C Pr1 N1C 24.96(10)
O1D Pr1 N1C 67.70(10)
O2D Pr1 N1C 116.78(10)
O1C Pr1 N1C 25.19(10)
O2P Pr1 N1D 99.54(10)
O3A Pr1 N1D 139.64(9)
O1A Pr1 N1D 77.75(10)
O4A Pr1 N1D 67.63(10)
O2A Pr1 N1D 149.80(9)
O2C Pr1 N1D 94.90(11)
O1D Pr1 N1D 25.23(10)
O2D Pr1 N1D 24.85(10)
O1C Pr1 N1D 93.90(10)
N1C Pr1 N1D 92.72(11)
O2P Pr1 Zn1 61.55(7)
O3A Pr1 Zn1 38.34(7)
O1A Pr1 Zn1 103.12(7)
O4A Pr1 Zn1 104.28(7)
O2A Pr1 Zn1 36.88(6)
O2C Pr1 Zn1 101.17(7)
O1D Pr1 Zn1 171.57(7)
O2D Pr1 Zn1 136.70(7)
O1C Pr1 Zn1 104.67(7)
N1C Pr1 Zn1 106.40(7)
N1D Pr1 Zn1 160.64(8)
O1A C1A C2A 128.0(4)
C7A C2A C3A 120.6(4)
C7A C2A C1A 114.9(4)
C3A C2A C1A 124.4(4)
O2A C3A C4A 120.4(4)
O2A C3A C2A 122.8(4)
C4A C3A C2A 116.8(4)
C5A C4A C3A 120.6(4)
C5A C4A C8A 118.0(4)
C3A C4A C8A 121.4(4)
C6A C5A C4A 121.2(4)
C7A C6A C5A 120.2(4)
C7A C6A Br1A 120.6(3)
C5A C6A Br1A 119.2(3)
C6A C7A C2A 120.4(4)
N1A C8A C4A 112.9(3)
N1A C10A C11A 110.1(3)
N2A C11A C10A 110.4(4)
N2A C13A C14A 112.9(4)
C19A C14A C15A 120.8(4)
C19A C14A C13A 119.2(4)
C15A C14A C13A 119.9(4)
O3A C15A C14A 120.5(4)
O3A C15A C16A 122.3(4)
C14A C15A C16A 117.2(4)
C17A C16A C15A 120.7(4)
C17A C16A C20A 114.9(4)
C15A C16A C20A 124.4(4)
C18A C17A C16A 120.0(4)
C17A C18A C19A 120.7(4)
C17A C18A Br2A 120.2(3)
C19A C18A Br2A 119.1(3)
C18A C19A C14A 120.5(4)
O4A C20A C16A 128.1(4)
C9A N1A C10A 108.5(3)
C9A N1A C8A 110.9(3)
C10A N1A C8A 109.8(3)
C9A N1A Zn1 114.9(3)
C10A N1A Zn1 106.2(2)
C8A N1A Zn1 106.3(3)
C12A N2A C11A 109.5(3)
C12A N2A C13A 111.2(3)
C11A N2A C13A 107.5(3)
C12A N2A Zn1 109.3(3)
C11A N2A Zn1 106.8(2)
C13A N2A Zn1 112.3(3)
C1A O1A Pr1 134.0(3)
C3A O2A Zn1 127.4(3)
C3A O2A Pr1 133.8(3)
Zn1 O2A Pr1 97.70(10)
C15A O3A Zn1 124.4(3)
C15A O3A Pr1 136.1(3)
Zn1 O3A Pr1 97.26(11)
C20A O4A Pr1 134.9(3)
O3C N1C O2C 122.6(4)
O3C N1C O1C 121.2(4)
O2C N1C O1C 116.2(4)
O3C N1C Pr1 173.3(3)
O2C N1C Pr1 57.7(2)
O1C N1C Pr1 59.1(2)
N1C O1C Pr1 95.7(2)
N1C O2C Pr1 97.3(3)
O3D N1D O2D 122.0(4)
O3D N1D O1D 121.1(4)
O2D N1D O1D 116.9(3)
O3D N1D Pr1 174.0(3)
O2D N1D Pr1 58.9(2)
O1D N1D Pr1 58.31(19)
N1D O1D Pr1 96.5(2)
N1D O2D Pr1 96.2(2)
N1E C1E C2E 178.3(8)
O2P C1P O1P 124.7(4)
O2P C1P C2P 118.6(4)
O1P C1P C2P 116.7(4)
C1P O1P Zn1 123.5(3)
C1P O2P Pr1 141.9(3)

loop_
_geom_bond_atom_site_label_1
_geom_bond_atom_site_label_2
_geom_bond_distance
Zn1 O1P 1.953(3)
Zn1 O2A 2.081(3)
Zn1 N2A 2.099(3)
Zn1 N1A 2.133(3)
Zn1 O3A 2.149(3)
Zn1 Pr1 3.4373(5)
Br1A C6A 1.909(4)
Br2A C18A 1.911(4)
Pr1 O2P 2.393(3)
Pr1 O3A 2.424(3)
Pr1 O1A 2.432(3)
Pr1 O4A 2.454(3)
Pr1 O2A 2.471(3)
Pr1 O2C 2.545(3)
Pr1 O1D 2.557(3)
Pr1 O2D 2.572(3)
Pr1 O1C 2.573(3)
Pr1 N1C 2.985(4)
Pr1 N1D 2.986(4)
C1A O1A 1.229(5)
C1A C2A 1.448(6)
C2A C7A 1.406(6)
C2A C3A 1.430(6)
C3A O2A 1.330(5)
C3A C4A 1.422(6)
C4A C5A 1.387(6)
C4A C8A 1.498(6)
C5A C6A 1.381(6)
C6A C7A 1.369(6)
C8A N1A 1.489(5)
C9A N1A 1.477(6)
C10A N1A 1.485(5)
C10A C11A 1.505(6)
C11A N2A 1.490(5)
C12A N2A 1.489(5)
C13A N2A 1.493(6)
C13A C14A 1.497(6)
C14A C19A 1.387(6)
C14A C15A 1.413(6)
C15A O3A 1.333(5)
C15A C16A 1.423(6)
C16A C17A 1.407(6)
C16A C20A 1.449(6)
C17A C18A 1.365(6)
C18A C19A 1.386(6)
C20A O4A 1.220(5)
N1C O3C 1.220(5)
N1C O2C 1.270(5)
N1C O1C 1.277(5)
N1D O3D 1.223(4)
N1D O2D 1.262(5)
N1D O1D 1.281(5)
C1E N1E 1.139(7)
C1E C2E 1.437(8)
C1P O2P 1.256(5)
C1P O1P 1.264(5)
C1P C2P 1.501(6)
